data_1570261
loop_
_publ_author_name
'Zheng, Cheng-Yu'
'Zhao, Jin-Xin'
'Yuan, Chang-Hao'
'Peng, Xia'
'Geng, Meiyu'
'Ai, Jing'
'Fan, Yao-Yue'
'Yue, Jian-Min'

_publ_section_title
;
 Unprecedented sesterterpenoids, orientanoids A-C: discovery, bioinspired
 total synthesis and antitumor immunity.
;
_journal_issue 46
_journal_name_full 'Chemical science'
_journal_page_first 13410
_journal_page_last 13418
_journal_paper_doi 10.1039/d3sc04238c
_journal_volume 14
_journal_year 2023
_chemical_absolute_configuration rmad
_chemical_formula_moiety 'C25 H30 O6, 0.5(H2 O)'
_chemical_formula_sum 'C25 H31 O6.5'
_chemical_formula_weight 435.50
_space_group_crystal_system orthorhombic
_space_group_IT_number 18
_space_group_name_Hall 'P 2 2ab'
_space_group_name_H-M_alt 'P 21 21 2'
_atom_sites_solution_hydrogens mixed
_atom_sites_solution_primary dual
_audit_creation_date 2020-07-01
_audit_creation_method
;
Olex2 1.2
(compiled 2018.05.29 svn.r3508 for OlexSys, GUI svn.r5506)
;
_audit_update_record
;
2020-07-02 deposited with the CCDC.	2023-11-06 downloaded from the CCDC.
;
_cell_angle_alpha 90
_cell_angle_beta 90
_cell_angle_gamma 90
_cell_formula_units_Z 4
_cell_length_a 12.2867(14)
_cell_length_b 21.497(3)
_cell_length_c 9.6289(11)
_cell_measurement_reflns_used 9975
_cell_measurement_temperature 173(2)
_cell_measurement_theta_max 54.89
_cell_measurement_theta_min 5.37
_cell_volume 2543.3(5)
_computing_cell_refinement 'SAINT v8.37A (Bruker, 2015)'
_computing_data_reduction 'SAINT v8.37A (Bruker, 2015)'
_computing_molecular_graphics 'Olex2 (Dolomanov et al., 2009)'
_computing_publication_material 'Olex2 (Dolomanov et al., 2009)'
_computing_structure_refinement 'ShelXL (Sheldrick, 2015)'
_computing_structure_solution 'ShelXT (Sheldrick, 2015)'
_diffrn_ambient_temperature 172.99
_diffrn_measured_fraction_theta_full 0.997
_diffrn_measured_fraction_theta_max 0.996
_diffrn_measurement_device_type 'Bruker D8 Venture'
_diffrn_measurement_method '\f and \w scans'
_diffrn_radiation_type GaK\a
_diffrn_radiation_wavelength 1.34139
_diffrn_reflns_av_R_equivalents 0.0442
_diffrn_reflns_av_unetI/netI 0.0275
_diffrn_reflns_Laue_measured_fraction_full 0.997
_diffrn_reflns_Laue_measured_fraction_max 0.996
_diffrn_reflns_limit_h_max 14
_diffrn_reflns_limit_h_min -13
_diffrn_reflns_limit_k_max 26
_diffrn_reflns_limit_k_min -26
_diffrn_reflns_limit_l_max 11
_diffrn_reflns_limit_l_min -11
_diffrn_reflns_number 27725
_diffrn_reflns_point_group_measured_fraction_full 0.996
_diffrn_reflns_point_group_measured_fraction_max 0.996
_diffrn_reflns_theta_full 53.594
_diffrn_reflns_theta_max 54.865
_diffrn_reflns_theta_min 3.605
_diffrn_standards_number 0
_exptl_absorpt_coefficient_mu 0.429
_exptl_absorpt_correction_T_max 0.7508
_exptl_absorpt_correction_T_min 0.6485
_exptl_absorpt_correction_type multi-scan
_exptl_absorpt_process_details
'SADABS-2016/2 (Bruker,2016/2) was used for absorption correction. wR2(int) was 0.1372 before and 0.0544 after correction. The Ratio of minimum to maximum transmission is 0.8597. The \l/2 correction factor is Not present.'
_exptl_crystal_colour colourless
_exptl_crystal_colour_primary colourless
_exptl_crystal_density_diffrn 1.137
_exptl_crystal_description block
_exptl_crystal_F_000 932
_exptl_crystal_size_max 0.18
_exptl_crystal_size_mid 0.09
_exptl_crystal_size_min 0.08
_refine_diff_density_max 0.155
_refine_diff_density_min -0.201
_refine_diff_density_rms 0.036
_refine_ls_abs_structure_details
;
 Flack x determined using 2022 quotients [(I+)-(I-)]/[(I+)+(I-)]
 (Parsons, Flack and Wagner, Acta Cryst. B69 (2013) 249-259).
;
_refine_ls_abs_structure_Flack -0.02(4)
_refine_ls_extinction_method none
_refine_ls_goodness_of_fit_ref 1.086
_refine_ls_hydrogen_treatment constr
_refine_ls_matrix_type full
_refine_ls_number_parameters 291
_refine_ls_number_reflns 4808
_refine_ls_number_restraints 0
_refine_ls_restrained_S_all 1.086
_refine_ls_R_factor_all 0.0282
_refine_ls_R_factor_gt 0.0278
_refine_ls_shift/su_max 0.000
_refine_ls_shift/su_mean 0.000
_refine_ls_structure_factor_coef Fsqd
_refine_ls_weighting_details 'w=1/[\s^2^(Fo^2^)+(0.0406P)^2^+0.2961P] where P=(Fo^2^+2Fc^2^)/3'
_refine_ls_weighting_scheme calc
_refine_ls_wR_factor_gt 0.0728
_refine_ls_wR_factor_ref 0.0733
_reflns_Friedel_coverage 0.757
_reflns_Friedel_fraction_full 0.995
_reflns_Friedel_fraction_max 0.995
_reflns_number_gt 4723
_reflns_number_total 4808
_reflns_threshold_expression 'I > 2\s(I)'
_cod_data_source_file d3sc04238c2.cif
_cod_data_source_block mj20335_0m
_cod_depositor_comments 'Adding full bibliography for 1570253--1570262.cif.'
_cod_original_cell_volume 2543.2(5)
_cod_original_formula_sum 'C25 H31 O6.50'
_cod_database_code 1570261
_shelx_shelxl_version_number 2016/6
_shelx_space_group_comment
;
The symmetry employed for this shelxl refinement is uniquely defined
by the following loop, which should always be used as a source of
symmetry information in preference to the above space-group names.
They are only intended as comments.
;
_shelx_estimated_absorpt_t_max 0.967
_shelx_estimated_absorpt_t_min 0.927
_olex2_refinement_description
;
1. Fixed Uiso
 At 1.2 times of:
  All C(H) groups, All C(H,H) groups
 At 1.5 times of:
  All C(H,H,H) groups, All O(H) groups, All O(H,H) groups
2. Others
 Fixed Sof: H7A(0.5) H7B(0.5)
3.a Riding coordinates:
 O7(H7A,H7B)
3.b Ternary CH refined with riding coordinates:
 C1(H1), C8(H8)
3.c Secondary CH2 refined with riding coordinates:
 C2(H2A,H2B), C6(H6A,H6B), C9(H9A,H9B), C13(H13A,H13B), C1'(H1'A,H1'B)
3.d Aromatic/amide H refined with riding coordinates:
 C5'(H5'), C6'(H6')
3.e Idealised Me refined as rotating group:
 C14(H14A,H14B,H14C), C15(H15A,H15B,H15C), C8'(H8'A,H8'B,H8'C), C9'(H9'A,H9'B,
 H9'C), C10'(H10A,H10B,H10C)
3.f Idealised tetrahedral OH refined as rotating group:
 O6(H6)
;
_platon_squeeze_void_probe_radius 1.20
_olex2_submission_special_instructions 'No special instructions were received'

loop_
_space_group_symop_operation_xyz
'x, y, z'
'-x, -y, z'
'-x+1/2, y+1/2, -z'
'x+1/2, -y+1/2, -z'

loop_
_atom_site_label
_atom_site_type_symbol
_atom_site_fract_x
_atom_site_fract_y
_atom_site_fract_z
_atom_site_U_iso_or_equiv
_atom_site_adp_type
_atom_site_occupancy
_atom_site_site_symmetry_order
_atom_site_calc_flag
_atom_site_refinement_flags_posn
_atom_site_refinement_flags_adp
_atom_site_refinement_flags_occupancy
_atom_site_disorder_assembly
_atom_site_disorder_group
O1 O 0.40429(10) 0.20384(5) -0.07321(12) 0.0324(3) Uani 1 1 d . . . . .
O2 O 0.68733(8) 0.10633(4) 0.36060(10) 0.0210(2) Uani 1 1 d . . . . .
O3 O 0.89179(9) 0.17174(5) 0.27362(12) 0.0272(2) Uani 1 1 d . . . . .
O4 O 0.99146(9) 0.16991(6) 0.46681(14) 0.0353(3) Uani 1 1 d . . . . .
O5 O 0.65085(13) 0.21826(7) 0.86871(14) 0.0486(4) Uani 1 1 d . . . . .
O6 O 0.92285(9) 0.38817(5) 0.28063(12) 0.0290(3) Uani 1 1 d . . . . .
H6 H 0.914413 0.359587 0.222133 0.044 Uiso 1 1 calc GR . . . .
C1 C 0.54014(12) 0.12295(7) 0.20371(15) 0.0217(3) Uani 1 1 d . . . . .
H1 H 0.490843 0.102051 0.271913 0.026 Uiso 1 1 calc R . . . .
C2 C 0.48749(14) 0.12032(7) 0.05974(16) 0.0258(3) Uani 1 1 d . . . . .
H2A H 0.539493 0.104209 -0.010063 0.031 Uiso 1 1 calc R . . . .
H2B H 0.422283 0.093270 0.060728 0.031 Uiso 1 1 calc R . . . .
C3 C 0.45655(12) 0.18707(7) 0.02775(16) 0.0234(3) Uani 1 1 d . . . . .
C4 C 0.50034(12) 0.22737(7) 0.13846(15) 0.0220(3) Uani 1 1 d . . . . .
C5 C 0.54484(11) 0.19164(6) 0.23709(15) 0.0203(3) Uani 1 1 d . . . . .
C6 C 0.60659(12) 0.20918(7) 0.36560(15) 0.0214(3) Uani 1 1 d . . . . .
H6A H 0.562858 0.199572 0.449251 0.026 Uiso 1 1 calc R . . . .
H6B H 0.622737 0.254299 0.365176 0.026 Uiso 1 1 calc R . . . .
C7 C 0.71293(12) 0.17163(6) 0.36711(15) 0.0191(3) Uani 1 1 d . . . . .
C8 C 0.77941(12) 0.18198(7) 0.23352(16) 0.0219(3) Uani 1 1 d . . . . .
H8 H 0.768066 0.224611 0.194581 0.026 Uiso 1 1 calc R . . . .
C9 C 0.74038(13) 0.13143(7) 0.13354(16) 0.0249(3) Uani 1 1 d . . . . .
H9A H 0.801272 0.103988 0.105585 0.030 Uiso 1 1 calc R . . . .
H9B H 0.707548 0.149974 0.049273 0.030 Uiso 1 1 calc R . . . .
C10 C 0.65478(13) 0.09516(6) 0.21791(16) 0.0222(3) Uani 1 1 d . . . . .
C11 C 0.79458(12) 0.18211(6) 0.48730(15) 0.0213(3) Uani 1 1 d . . . . .
C12 C 0.90411(13) 0.17438(7) 0.41221(17) 0.0246(3) Uani 1 1 d . . . . .
C13 C 0.78998(14) 0.13311(7) 0.60306(17) 0.0284(4) Uani 1 1 d . . . . .
H13A H 0.785652 0.091129 0.561157 0.034 Uiso 1 1 calc R . . . .
H13B H 0.857522 0.135261 0.658917 0.034 Uiso 1 1 calc R . . . .
C14 C 0.49403(15) 0.29653(7) 0.12633(18) 0.0313(4) Uani 1 1 d . . . . .
H14A H 0.520343 0.315611 0.212451 0.047 Uiso 1 1 calc GR . . . .
H14B H 0.418356 0.308972 0.110141 0.047 Uiso 1 1 calc GR . . . .
H14C H 0.539267 0.310401 0.048426 0.047 Uiso 1 1 calc GR . . . .
C15 C 0.65495(15) 0.02563(7) 0.19283(18) 0.0318(4) Uani 1 1 d . . . . .
H15A H 0.728586 0.009272 0.206898 0.048 Uiso 1 1 calc GR . . . .
H15B H 0.631573 0.017120 0.097391 0.048 Uiso 1 1 calc GR . . . .
H15C H 0.604814 0.005478 0.257957 0.048 Uiso 1 1 calc GR . . . .
C1' C 0.69297(15) 0.14322(8) 0.69644(18) 0.0339(4) Uani 1 1 d . . . . .
H1'A H 0.625338 0.136102 0.642865 0.041 Uiso 1 1 calc R . . . .
H1'B H 0.694994 0.112666 0.773327 0.041 Uiso 1 1 calc R . . . .
C2' C 0.69148(13) 0.20774(8) 0.75550(17) 0.0317(4) Uani 1 1 d . . . . .
C3' C 0.74033(12) 0.25921(7) 0.67295(16) 0.0244(3) Uani 1 1 d . . . . .
C4' C 0.78548(12) 0.24809(7) 0.54658(15) 0.0206(3) Uani 1 1 d . . . . .
C5' C 0.82837(12) 0.29801(7) 0.45624(15) 0.0220(3) Uani 1 1 d . . . . .
H5' H 0.897246 0.291567 0.413782 0.026 Uiso 1 1 calc R . . . .
C6' C 0.77733(13) 0.35126(7) 0.43026(16) 0.0254(3) Uani 1 1 d . . . . .
H6' H 0.707761 0.356938 0.471399 0.030 Uiso 1 1 calc R . . . .
C7' C 0.82031(14) 0.40348(7) 0.34109(17) 0.0281(3) Uani 1 1 d . . . . .
C8' C 0.73843(18) 0.41856(11) 0.2273(2) 0.0498(5) Uani 1 1 d . . . . .
H8'A H 0.764589 0.454091 0.173022 0.075 Uiso 1 1 calc GR . . . .
H8'B H 0.668104 0.428891 0.269457 0.075 Uiso 1 1 calc GR . . . .
H8'C H 0.729883 0.382399 0.166328 0.075 Uiso 1 1 calc GR . . . .
C9' C 0.8421(2) 0.45960(8) 0.4343(2) 0.0466(5) Uani 1 1 d . . . . .
H9'A H 0.902979 0.450309 0.496735 0.070 Uiso 1 1 calc GR . . . .
H9'B H 0.776946 0.468798 0.489272 0.070 Uiso 1 1 calc GR . . . .
H9'C H 0.860425 0.495705 0.376722 0.070 Uiso 1 1 calc GR . . . .
C10' C 0.73228(15) 0.32183(8) 0.74102(18) 0.0327(4) Uani 1 1 d . . . . .
H10A H 0.786781 0.349823 0.700832 0.049 Uiso 1 1 calc GR . . . .
H10B H 0.745396 0.317524 0.840954 0.049 Uiso 1 1 calc GR . . . .
H10C H 0.659393 0.339038 0.725747 0.049 Uiso 1 1 calc GR . . . .
O7 O 1.000000 0.500000 0.1376(2) 0.0640(7) Uani 1 2 d S T P . .
H7A H 1.032100 0.525350 0.194756 0.096 Uiso 0.5 1 d R . . . .
H7B H 0.995300 0.465170 0.183126 0.096 Uiso 0.5 1 d R . . . .

loop_
_atom_site_aniso_label
_atom_site_aniso_U_11
_atom_site_aniso_U_22
_atom_site_aniso_U_33
_atom_site_aniso_U_23
_atom_site_aniso_U_13
_atom_site_aniso_U_12
O1 0.0402(7) 0.0315(6) 0.0255(6) -0.0002(5) -0.0115(5) 0.0056(5)
O2 0.0241(5) 0.0194(5) 0.0194(5) 0.0028(4) -0.0032(4) -0.0037(4)
O3 0.0179(5) 0.0331(5) 0.0306(6) -0.0020(5) 0.0045(5) -0.0010(4)
O4 0.0190(6) 0.0412(7) 0.0458(7) -0.0082(5) -0.0065(5) 0.0021(5)
O5 0.0567(9) 0.0608(9) 0.0283(7) 0.0113(6) 0.0169(6) 0.0070(7)
O6 0.0314(6) 0.0268(5) 0.0289(6) -0.0027(5) 0.0081(5) -0.0058(4)
C1 0.0233(7) 0.0217(7) 0.0201(7) 0.0013(5) -0.0023(6) -0.0037(6)
C2 0.0315(8) 0.0218(7) 0.0242(8) -0.0001(6) -0.0081(6) -0.0020(6)
C3 0.0221(7) 0.0258(7) 0.0222(7) 0.0013(6) -0.0001(6) 0.0008(6)
C4 0.0205(7) 0.0234(7) 0.0220(7) -0.0013(6) 0.0015(6) 0.0015(5)
C5 0.0161(6) 0.0233(7) 0.0215(7) -0.0019(6) 0.0016(6) -0.0014(5)
C6 0.0194(7) 0.0250(7) 0.0198(7) -0.0037(6) 0.0003(6) 0.0009(6)
C7 0.0200(7) 0.0181(6) 0.0191(7) 0.0010(5) 0.0015(6) -0.0036(5)
C8 0.0196(7) 0.0234(7) 0.0228(7) 0.0019(6) 0.0029(6) 0.0002(5)
C9 0.0262(8) 0.0282(7) 0.0203(7) -0.0025(6) 0.0025(6) 0.0016(6)
C10 0.0270(8) 0.0197(7) 0.0200(7) 0.0004(6) -0.0030(6) -0.0004(6)
C11 0.0194(7) 0.0235(7) 0.0209(7) 0.0020(6) -0.0013(6) -0.0018(5)
C12 0.0222(8) 0.0205(6) 0.0311(8) -0.0024(6) 0.0018(7) -0.0012(6)
C13 0.0315(9) 0.0275(7) 0.0263(8) 0.0065(6) -0.0091(7) -0.0035(6)
C14 0.0389(9) 0.0229(7) 0.0321(8) -0.0014(6) -0.0027(8) 0.0050(7)
C15 0.0380(9) 0.0217(7) 0.0358(9) -0.0020(6) -0.0115(7) 0.0022(6)
C1' 0.0354(9) 0.0403(9) 0.0261(8) 0.0128(7) -0.0038(7) -0.0104(7)
C2' 0.0248(8) 0.0469(9) 0.0233(8) 0.0087(7) -0.0008(6) 0.0020(7)
C3' 0.0201(7) 0.0334(8) 0.0198(7) 0.0009(6) -0.0030(6) 0.0008(6)
C4' 0.0157(6) 0.0262(7) 0.0199(7) -0.0007(6) -0.0035(6) -0.0028(5)
C5' 0.0201(7) 0.0255(7) 0.0204(7) -0.0040(6) 0.0002(6) -0.0044(6)
C6' 0.0239(8) 0.0275(7) 0.0248(7) -0.0024(6) 0.0035(6) -0.0003(6)
C7' 0.0313(8) 0.0245(7) 0.0285(8) 0.0013(6) 0.0034(7) 0.0023(6)
C8' 0.0444(12) 0.0554(12) 0.0497(12) 0.0218(10) -0.0039(10) 0.0028(9)
C9' 0.0664(14) 0.0253(8) 0.0482(11) -0.0076(8) 0.0153(11) -0.0035(8)
C10' 0.0347(9) 0.0410(9) 0.0225(8) -0.0064(7) -0.0008(7) 0.0038(7)
O7 0.121(2) 0.0401(10) 0.0307(10) 0.000 0.000 -0.0347(12)

loop_
_atom_type_symbol
_atom_type_description
_atom_type_scat_dispersion_real
_atom_type_scat_dispersion_imag
_atom_type_scat_source
C C 0.0148 0.0070 'International Tables Vol C Tables 4.2.6.8 and 6.1.1.4'
H H 0.0000 0.0000 'International Tables Vol C Tables 4.2.6.8 and 6.1.1.4'
O O 0.0412 0.0250 'International Tables Vol C Tables 4.2.6.8 and 6.1.1.4'

loop_
_geom_angle_atom_site_label_1
_geom_angle_atom_site_label_2
_geom_angle_atom_site_label_3
_geom_angle
_geom_angle_site_symmetry_1
_geom_angle_site_symmetry_3
_geom_angle_publ_flag
C7 O2 C10 105.23(10) . . ?
C12 O3 C8 111.41(12) . . ?
C7' O6 H6 109.5 . . ?
C2 C1 H1 108.8 . . ?
C2 C1 C10 116.99(13) . . ?
C5 C1 H1 108.8 . . ?
C5 C1 C2 104.16(12) . . ?
C5 C1 C10 109.01(11) . . ?
C10 C1 H1 108.8 . . ?
C1 C2 H2A 110.8 . . ?
C1 C2 H2B 110.8 . . ?
H2A C2 H2B 108.9 . . ?
C3 C2 C1 104.78(12) . . ?
C3 C2 H2A 110.8 . . ?
C3 C2 H2B 110.8 . . ?
O1 C3 C2 125.02(14) . . ?
O1 C3 C4 126.47(14) . . ?
C4 C3 C2 108.51(13) . . ?
C3 C4 C14 120.61(13) . . ?
C5 C4 C3 108.95(13) . . ?
C5 C4 C14 130.40(14) . . ?
C4 C5 C1 113.20(13) . . ?
C4 C5 C6 130.39(13) . . ?
C6 C5 C1 116.12(12) . . ?
C5 C6 H6A 110.1 . . ?
C5 C6 H6B 110.1 . . ?
C5 C6 C7 107.82(11) . . ?
H6A C6 H6B 108.5 . . ?
C7 C6 H6A 110.1 . . ?
C7 C6 H6B 110.1 . . ?
O2 C7 C6 109.03(11) . . ?
O2 C7 C8 102.72(11) . . ?
O2 C7 C11 108.42(11) . . ?
C6 C7 C8 111.56(12) . . ?
C6 C7 C11 118.81(12) . . ?
C8 C7 C11 105.05(11) . . ?
O3 C8 C7 105.11(12) . . ?
O3 C8 H8 111.8 . . ?
O3 C8 C9 111.00(12) . . ?
C7 C8 H8 111.8 . . ?
C9 C8 C7 104.89(11) . . ?
C9 C8 H8 111.8 . . ?
C8 C9 H9A 111.0 . . ?
C8 C9 H9B 111.0 . . ?
C8 C9 C10 103.99(12) . . ?
H9A C9 H9B 109.0 . . ?
C10 C9 H9A 111.0 . . ?
C10 C9 H9B 111.0 . . ?
O2 C10 C1 105.82(12) . . ?
O2 C10 C9 103.15(11) . . ?
O2 C10 C15 108.30(12) . . ?
C1 C10 C9 112.47(12) . . ?
C15 C10 C1 111.77(13) . . ?
C15 C10 C9 114.49(14) . . ?
C12 C11 C7 101.54(12) . . ?
C13 C11 C7 114.78(12) . . ?
C13 C11 C12 107.45(12) . . ?
C4' C11 C7 111.45(11) . . ?
C4' C11 C12 109.82(11) . . ?
C4' C11 C13 111.22(12) . . ?
O3 C12 C11 111.90(13) . . ?
O4 C12 O3 122.19(15) . . ?
O4 C12 C11 125.89(15) . . ?
C11 C13 H13A 109.4 . . ?
C11 C13 H13B 109.4 . . ?
H13A C13 H13B 108.0 . . ?
C1' C13 C11 111.29(13) . . ?
C1' C13 H13A 109.4 . . ?
C1' C13 H13B 109.4 . . ?
C4 C14 H14A 109.5 . . ?
C4 C14 H14B 109.5 . . ?
C4 C14 H14C 109.5 . . ?
H14A C14 H14B 109.5 . . ?
H14A C14 H14C 109.5 . . ?
H14B C14 H14C 109.5 . . ?
C10 C15 H15A 109.5 . . ?
C10 C15 H15B 109.5 . . ?
C10 C15 H15C 109.5 . . ?
H15A C15 H15B 109.5 . . ?
H15A C15 H15C 109.5 . . ?
H15B C15 H15C 109.5 . . ?
C13 C1' H1'A 109.3 . . ?
C13 C1' H1'B 109.3 . . ?
H1'A C1' H1'B 108.0 . . ?
C2' C1' C13 111.65(13) . . ?
C2' C1' H1'A 109.3 . . ?
C2' C1' H1'B 109.3 . . ?
O5 C2' C1' 121.02(16) . . ?
O5 C2' C3' 120.29(17) . . ?
C3' C2' C1' 118.69(14) . . ?
C2' C3' C10' 114.01(14) . . ?
C4' C3' C2' 120.80(14) . . ?
C4' C3' C10' 125.17(15) . . ?
C3' C4' C11 121.74(13) . . ?
C3' C4' C5' 123.01(13) . . ?
C5' C4' C11 115.25(12) . . ?
C4' C5' H5' 117.7 . . ?
C6' C5' C4' 124.60(14) . . ?
C6' C5' H5' 117.7 . . ?
C5' C6' H6' 117.2 . . ?
C5' C6' C7' 125.65(15) . . ?
C7' C6' H6' 117.2 . . ?
O6 C7' C6' 111.71(13) . . ?
O6 C7' C8' 109.83(15) . . ?
O6 C7' C9' 105.49(14) . . ?
C6' C7' C8' 109.67(15) . . ?
C6' C7' C9' 108.34(14) . . ?
C8' C7' C9' 111.75(16) . . ?
C7' C8' H8'A 109.5 . . ?
C7' C8' H8'B 109.5 . . ?
C7' C8' H8'C 109.5 . . ?
H8'A C8' H8'B 109.5 . . ?
H8'A C8' H8'C 109.5 . . ?
H8'B C8' H8'C 109.5 . . ?
C7' C9' H9'A 109.5 . . ?
C7' C9' H9'B 109.5 . . ?
C7' C9' H9'C 109.5 . . ?
H9'A C9' H9'B 109.5 . . ?
H9'A C9' H9'C 109.5 . . ?
H9'B C9' H9'C 109.5 . . ?
C3' C10' H10A 109.5 . . ?
C3' C10' H10B 109.5 . . ?
C3' C10' H10C 109.5 . . ?
H10A C10' H10B 109.5 . . ?
H10A C10' H10C 109.5 . . ?
H10B C10' H10C 109.5 . . ?
H7A O7 H7A 101.4 . 2_765 ?
H7A O7 H7B 27.2 . 2_765 ?
H7A O7 H7B 104.5 2_765 2_765 ?
H7A O7 H7B 104.5 . . ?
H7B O7 H7A 27.2 . 2_765 ?
H7B O7 H7B 119.4 . 2_765 ?

loop_
_geom_bond_atom_site_label_1
_geom_bond_atom_site_label_2
_geom_bond_distance
_geom_bond_site_symmetry_2
_geom_bond_publ_flag
O1 C3 1.2195(19) . ?
O2 C7 1.4400(16) . ?
O2 C10 1.4510(18) . ?
O3 C8 1.4505(19) . ?
O3 C12 1.344(2) . ?
O4 C12 1.199(2) . ?
O5 C2' 1.220(2) . ?
O6 H6 0.8400 . ?
O6 C7' 1.426(2) . ?
C1 H1 1.0000 . ?
C1 C2 1.531(2) . ?
C1 C5 1.5123(19) . ?
C1 C10 1.536(2) . ?
C2 H2A 0.9900 . ?
C2 H2B 0.9900 . ?
C2 C3 1.516(2) . ?
C3 C4 1.475(2) . ?
C4 C5 1.338(2) . ?
C4 C14 1.493(2) . ?
C5 C6 1.500(2) . ?
C6 H6A 0.9900 . ?
C6 H6B 0.9900 . ?
C6 C7 1.536(2) . ?
C7 C8 1.540(2) . ?
C7 C11 1.548(2) . ?
C8 H8 1.0000 . ?
C8 C9 1.529(2) . ?
C9 H9A 0.9900 . ?
C9 H9B 0.9900 . ?
C9 C10 1.541(2) . ?
C10 C15 1.514(2) . ?
C11 C12 1.537(2) . ?
C11 C13 1.535(2) . ?
C11 C4' 1.533(2) . ?
C13 H13A 0.9900 . ?
C13 H13B 0.9900 . ?
C13 C1' 1.509(3) . ?
C14 H14A 0.9800 . ?
C14 H14B 0.9800 . ?
C14 H14C 0.9800 . ?
C15 H15A 0.9800 . ?
C15 H15B 0.9800 . ?
C15 H15C 0.9800 . ?
C1' H1'A 0.9900 . ?
C1' H1'B 0.9900 . ?
C1' C2' 1.499(3) . ?
C2' C3' 1.489(2) . ?
C3' C4' 1.359(2) . ?
C3' C10' 1.501(2) . ?
C4' C5' 1.478(2) . ?
C5' H5' 0.9500 . ?
C5' C6' 1.329(2) . ?
C6' H6' 0.9500 . ?
C6' C7' 1.509(2) . ?
C7' C8' 1.522(3) . ?
C7' C9' 1.527(2) . ?
C8' H8'A 0.9800 . ?
C8' H8'B 0.9800 . ?
C8' H8'C 0.9800 . ?
C9' H9'A 0.9800 . ?
C9' H9'B 0.9800 . ?
C9' H9'C 0.9800 . ?
C10' H10A 0.9800 . ?
C10' H10B 0.9800 . ?
C10' H10C 0.9800 . ?
O7 H7A 0.8693 2_765 ?
O7 H7A 0.8693 . ?
O7 H7B 0.8697 2_765 ?
O7 H7B 0.8697 . ?

loop_
_smtbx_masks_void_nr
_smtbx_masks_void_average_x
_smtbx_masks_void_average_y
_smtbx_masks_void_average_z
_smtbx_masks_void_volume
_smtbx_masks_void_count_electrons
_smtbx_masks_void_content
1 0.000 0.000 -0.133 229.0 50.0 ?
2 0.500 0.500 -0.885 229.0 50.0 ?
